data_7022314
loop_
_publ_author_name
'Orive, Joseba'
'Larrea, Edurne S.'
'Fern\'andez de Luis, Roberto'
'Iglesias, Marta'
'Mesa, Jos\'e L'
'Rojo, Te\'ofilo'
'Arriortua, Mar\'ia I'

_publ_section_title
;
 Amine templated open-framework vanadium(III) phosphites with catalytic
 properties.
;
_journal_issue 13
_journal_name_full 'Dalton transactions (Cambridge, England : 2003)'
_journal_page_first 4500
_journal_page_last 4512
_journal_paper_doi 10.1039/c2dt32286b
_journal_volume 42
_journal_year 2013
_chemical_formula_sum 'C2.5 H10.5 N O7 P2 V'
_chemical_formula_weight 279.5
_chemical_name_systematic
;
?
;
_space_group_IT_number 2
_symmetry_cell_setting triclinic
_symmetry_space_group_name_Hall '-P 1'
_symmetry_space_group_name_H-M 'P -1'
_atom_sites_solution_hydrogens geom
_atom_sites_solution_primary direct
_atom_sites_solution_secondary difmap
_audit_conform_dict_location ftp://ftp.iucr.org/pub/cif_core.dic
_audit_conform_dict_name cif_core.dic
_audit_conform_dict_version 2.4
_audit_creation_date 2012-04-16T16:49:36-00:00
_audit_creation_method 'WinGX routine CIF_UPDATE'
_cell_angle_alpha 112.901(4)
_cell_angle_beta 95.506(2)
_cell_angle_gamma 90.995(2)
_cell_formula_units_Z 2
_cell_length_a 5.24030(10)
_cell_length_b 9.2240(3)
_cell_length_c 10.8060(4)
_cell_measurement_reflns_used 9567
_cell_measurement_temperature 293(2)
_cell_measurement_theta_max 32.5464
_cell_measurement_theta_min 3.7149
_cell_volume 478.08(3)
_computing_cell_refinement
;
CrysAlis RED, Oxford Diffraction Ltd.,
Version 1.171.32.5 (release 08-05-2007 CrysAlis171 .NET)
(compiled May 8 2007,13:10:02)
;
_computing_data_collection
;
CrysAlis CCD, Oxford Diffraction Ltd.,
Version 1.171.32.5 (release 08-05-2007 CrysAlis171 .NET)
(compiled May 8 2007,13:10:02)
;
_computing_data_reduction
;
CrysAlis RED, Oxford Diffraction Ltd.,
Version 1.171.32.5 (release 08-05-2007 CrysAlis171 .NET)
(compiled May 8 2007,13:10:02)
;
_computing_structure_refinement 'SHELXL-97 (Sheldrick, 2008)'
_diffrn_ambient_temperature 293(2)
_diffrn_detector_area_resol_mean 8.3504
_diffrn_measured_fraction_theta_full 0.987
_diffrn_measured_fraction_theta_max 0.987
_diffrn_orient_matrix_UB_11 0.0132506412
_diffrn_orient_matrix_UB_12 -0.0192230465
_diffrn_orient_matrix_UB_13 0.0576192233
_diffrn_orient_matrix_UB_21 -0.0001198122
_diffrn_orient_matrix_UB_22 0.0809968604
_diffrn_orient_matrix_UB_23 0.0424675843
_diffrn_orient_matrix_UB_31 -0.1354766776
_diffrn_orient_matrix_UB_32 -0.0070071974
_diffrn_orient_matrix_UB_33 -0.0024915687
_diffrn_radiation_monochromator graphite
_diffrn_radiation_type MoK\a
_diffrn_radiation_wavelength 0.71073
_diffrn_reflns_av_R_equivalents 0.0287
_diffrn_reflns_av_unetI/netI 0.0171
_diffrn_reflns_limit_h_max 6
_diffrn_reflns_limit_h_min -6
_diffrn_reflns_limit_k_max 11
_diffrn_reflns_limit_k_min -11
_diffrn_reflns_limit_l_max 13
_diffrn_reflns_limit_l_min -13
_diffrn_reflns_number 13363
_diffrn_reflns_theta_full 26.73
_diffrn_reflns_theta_max 26.73
_diffrn_reflns_theta_min 3.73
_exptl_absorpt_coefficient_mu 1.382
_exptl_absorpt_correction_T_max 0.913
_exptl_absorpt_correction_T_min 0.679
_exptl_absorpt_correction_type analytical
_exptl_absorpt_process_details
;
CrysAlis RED, Oxford Diffraction Ltd.,
Version 1.171.32.5 (release 08-05-2007 CrysAlis171 .NET)
(compiled May 8 2007,13:10:02)
Analytical numeric absorption correction using a multifaceted crystal
model based on expressions derived by R.C. Clark & J.S.
(Clark, R. C. & Reid, J. S. (1995). Acta Cryst. A51, 887-897)
;
_exptl_crystal_density_diffrn 1.942
_exptl_crystal_density_meas 1.931(2)
_exptl_crystal_density_method flotation
_exptl_crystal_F_000 283
_exptl_crystal_size_max 0.5462
_exptl_crystal_size_mid 0.1048
_exptl_crystal_size_min 0.0795
_refine_diff_density_max 0.902
_refine_diff_density_min -0.366
_refine_diff_density_rms 0.108
_refine_ls_extinction_method none
_refine_ls_goodness_of_fit_ref 1.087
_refine_ls_hydrogen_treatment mixed
_refine_ls_matrix_type full
_refine_ls_number_parameters 146
_refine_ls_number_reflns 2012
_refine_ls_number_restraints 4
_refine_ls_restrained_S_all 1.088
_refine_ls_R_factor_all 0.0382
_refine_ls_R_factor_gt 0.0327
_refine_ls_shift/su_max 0
_refine_ls_shift/su_mean 0
_refine_ls_structure_factor_coef Fsqd
_refine_ls_weighting_details 'calc w=1/[\s^2^(Fo^2^)+(0.0671P)^2^+0.1791P] where P=(Fo^2^+2Fc^2^)/3'
_refine_ls_weighting_scheme calc
_refine_ls_wR_factor_gt 0.0919
_refine_ls_wR_factor_ref 0.0968
_reflns_number_gt 1730
_reflns_number_total 2012
_reflns_threshold_expression >2\s(I)
_cod_data_source_file c2dt32286b.txt
_cod_data_source_block compound_1
_cod_original_formula_sum 'C2.50 H10.50 N O7 P2 V'
_cod_database_code 7022314

loop_
_symmetry_equiv_pos_as_xyz
'x, y, z'
'-x, -y, -z'

loop_
_atom_site_label
_atom_site_type_symbol
_atom_site_fract_x
_atom_site_fract_y
_atom_site_fract_z
_atom_site_U_iso_or_equiv
_atom_site_adp_type
_atom_site_occupancy
_atom_site_symmetry_multiplicity
_atom_site_calc_flag
_atom_site_refinement_flags
_atom_site_disorder_assembly
_atom_site_disorder_group
V1 V 0.5 0.5 0.5 0.01282(16) Uani 1 2 d S . .
V2 V 0 0 0.5 0.01433(17) Uani 1 2 d S . .
P1 P 1.04034(11) 0.62842(7) 0.70789(6) 0.01581(17) Uani 1 1 d . . .
P2 P 0.47321(11) 0.10863(7) 0.37619(6) 0.01463(17) Uani 1 1 d D . .
O1 O 0.7627(3) 0.5636(2) 0.66072(18) 0.0217(4) Uani 1 1 d . . .
O2 O 0.5219(3) 0.27363(19) 0.48676(19) 0.0223(4) Uani 1 1 d . . .
O3 O 0.7736(3) 0.4800(2) 0.38032(19) 0.0224(4) Uani 1 1 d . . .
O4 O 0.2104(3) 0.0343(2) 0.37089(19) 0.0216(4) Uani 1 1 d . . .
O5 O 0.6863(3) 0.00311(19) 0.38604(18) 0.0206(4) Uani 1 1 d . . .
O6W O -0.0078(3) 0.2407(2) 0.6103(2) 0.0215(4) Uani 1 1 d D . .
O7 O 1.1036(4) 0.6556(4) 0.8534(2) 0.0510(7) Uani 1 1 d . . .
N N 0.5669(6) 0.5532(6) 0.9014(4) 0.0675(12) Uani 1 1 d . B .
H0A H 0.4155 0.5864 0.879 0.081 Uiso 1 1 calc R . .
H0B H 0.6822 0.5714 0.8517 0.081 Uiso 1 1 calc R . .
C1 C 0.6511(7) 0.6465(7) 1.0467(5) 0.0641(13) Uani 1 1 d . . .
H1 H 0.8189 0.6127 1.0696 0.077 Uiso 1 1 calc R A 1
C2 C 0.5384(7) 0.3832(7) 0.8672(5) 0.0629(12) Uani 1 1 d . . .
H2A H 0.7032 0.3441 0.884 0.075 Uiso 1 1 calc R B .
H2B H 0.4765 0.3284 0.7722 0.075 Uiso 1 1 calc R . .
C3 C 0.6770(18) 0.7963(11) 1.0648(9) 0.068(3) Uani 0.5 1 d P B 1
H3A H 0.759 0.8049 0.992 0.102 Uiso 0.5 1 calc PR B 1
H3B H 0.78 0.8542 1.1489 0.102 Uiso 0.5 1 calc PR B 1
H3C H 0.5108 0.8388 1.0665 0.102 Uiso 0.5 1 calc PR B 1
H1P H 1.069(5) 0.770(3) 0.718(3) 0.017(7) Uiso 1 1 d . . .
H6B H 0.115(4) 0.295(3) 0.600(4) 0.039(9) Uiso 1 1 d D . .
H6A H -0.143(3) 0.282(3) 0.596(3) 0.028(8) Uiso 1 1 d D . .
H2P H 0.473(5) 0.113(3) 0.2507(15) 0.02 Uiso 1 1 d D . .

loop_
_atom_site_aniso_label
_atom_site_aniso_U_11
_atom_site_aniso_U_22
_atom_site_aniso_U_33
_atom_site_aniso_U_23
_atom_site_aniso_U_13
_atom_site_aniso_U_12
V1 0.0064(3) 0.0129(3) 0.0214(3) 0.0089(2) 0.0026(2) 0.00140(19)
V2 0.0070(3) 0.0128(3) 0.0247(3) 0.0088(2) 0.0020(2) 0.00140(19)
P1 0.0098(3) 0.0173(3) 0.0207(3) 0.0078(2) 0.0017(2) 0.0012(2)
P2 0.0094(3) 0.0159(3) 0.0221(3) 0.0110(3) 0.0026(2) 0.0018(2)
O1 0.0094(8) 0.0283(9) 0.0279(9) 0.0116(8) 0.0026(7) 0.0000(7)
O2 0.0216(9) 0.0145(8) 0.0328(10) 0.0118(8) 0.0010(7) 0.0011(7)
O3 0.0123(8) 0.0264(9) 0.0318(10) 0.0137(8) 0.0076(7) 0.0035(7)
O4 0.0110(8) 0.0274(9) 0.0292(9) 0.0142(8) 0.0019(7) -0.0013(7)
O5 0.0124(8) 0.0181(8) 0.0302(9) 0.0089(7) -0.0003(7) 0.0031(6)
O6W 0.0155(9) 0.0145(8) 0.0346(10) 0.0103(8) 0.0008(8) 0.0017(7)
O7 0.0287(12) 0.095(2) 0.0231(11) 0.0174(12) -0.0008(9) 0.0132(12)
N 0.0281(15) 0.152(4) 0.061(2) 0.081(3) 0.0173(14) 0.0180(19)
C1 0.0223(16) 0.121(4) 0.077(3) 0.068(3) 0.0082(17) 0.009(2)
C2 0.0316(18) 0.126(4) 0.061(2) 0.068(3) 0.0072(17) 0.014(2)
C3 0.059(5) 0.064(6) 0.052(5) -0.011(4) 0.011(4) 0.016(4)

loop_
_atom_type_symbol
_atom_type_description
_atom_type_scat_dispersion_real
_atom_type_scat_dispersion_imag
_atom_type_scat_source
C C 0.0033 0.0016 'International Tables Vol C Tables 4.2.6.8 and 6.1.1.4'
H H 0 0 'International Tables Vol C Tables 4.2.6.8 and 6.1.1.4'
N N 0.0061 0.0033 'International Tables Vol C Tables 4.2.6.8 and 6.1.1.4'
O O 0.0106 0.006 'International Tables Vol C Tables 4.2.6.8 and 6.1.1.4'
P P 0.1023 0.0942 'International Tables Vol C Tables 4.2.6.8 and 6.1.1.4'
V V 0.3005 0.5294 'International Tables Vol C Tables 4.2.6.8 and 6.1.1.4'

loop_
_geom_angle_atom_site_label_1
_geom_angle_atom_site_label_2
_geom_angle_atom_site_label_3
_geom_angle
_geom_angle_site_symmetry_1
_geom_angle_site_symmetry_3
O3 V1 O3 180 2_666 .
O3 V1 O1 89.44(7) 2_666 .
O3 V1 O1 90.56(7) . .
O3 V1 O1 90.56(7) 2_666 2_666
O3 V1 O1 89.44(7) . 2_666
O1 V1 O1 180 . 2_666
O3 V1 O2 93.39(7) 2_666 2_666
O3 V1 O2 86.61(7) . 2_666
O1 V1 O2 92.48(7) . 2_666
O1 V1 O2 87.52(7) 2_666 2_666
O3 V1 O2 86.61(7) 2_666 .
O3 V1 O2 93.39(7) . .
O1 V1 O2 87.52(7) . .
O1 V1 O2 92.48(7) 2_666 .
O2 V1 O2 180 2_666 .
O5 V2 O5 180 2_656 1_455
O5 V2 O4 90.02(7) 2_656 .
O5 V2 O4 89.98(7) 1_455 .
O5 V2 O4 89.98(7) 2_656 2_556
O5 V2 O4 90.02(7) 1_455 2_556
O4 V2 O4 180 . 2_556
O5 V2 O6W 90.56(7) 2_656 2_556
O5 V2 O6W 89.44(7) 1_455 2_556
O4 V2 O6W 88.32(7) . 2_556
O4 V2 O6W 91.68(7) 2_556 2_556
O5 V2 O6W 89.44(7) 2_656 .
O5 V2 O6W 90.56(7) 1_455 .
O4 V2 O6W 91.68(7) . .
O4 V2 O6W 88.32(7) 2_556 .
O6W V2 O6W 180 2_556 .
O7 P1 O1 109.82(13) . .
O7 P1 O3 111.49(12) . 2_766
O1 P1 O3 111.57(10) . 2_766
O7 P1 H1P 98.8(13) . .
O1 P1 H1P 111.7(12) . .
O3 P1 H1P 112.8(13) 2_766 .
O4 P2 O5 112.01(10) . .
O4 P2 O2 113.28(10) . .
O5 P2 O2 111.19(10) . .
O4 P2 H2P 103.6(12) . .
O5 P2 H2P 105.5(12) . .
O2 P2 H2P 110.7(12) . .
P1 O1 V1 141.52(11) . .
P2 O2 V1 136.76(11) . .
P1 O3 V1 146.38(11) 2_766 .
P2 O4 V2 136.85(11) . .
P2 O5 V2 141.79(11) . 1_655
V2 O6W H6B 114(2) . .
V2 O6W H6A 116(2) . .
H6B O6W H6A 106(2) . .
C2 N C1 113.3(3) . .
C2 N H0A 108.9 . .
C1 N H0A 108.9 . .
C2 N H0B 108.9 . .
C1 N H0B 108.9 . .
H0A N H0B 107.7 . .
C3 C1 N 108.0(5) . .
C3 C1 C2 113.0(6) . 2_667
N C1 C2 110.1(4) . 2_667
C3 C1 H1 108.6 . .
N C1 H1 108.6 . .
C2 C1 H1 108.6 2_667 .
N C2 C1 108.8(4) . 2_667
N C2 H2A 109.9 . .
C1 C2 H2A 109.9 2_667 .
N C2 H2B 109.9 . .
C1 C2 H2B 109.9 2_667 .
H2A C2 H2B 108.3 . .
C1 C3 H3A 109.5 . .
C1 C3 H3B 109.5 . .
C1 C3 H3C 109.5 . .

loop_
_geom_bond_atom_site_label_1
_geom_bond_atom_site_label_2
_geom_bond_distance
_geom_bond_site_symmetry_2
V1 O3 1.9855(17) 2_666
V1 O3 1.9855(17) .
V1 O1 1.9939(18) .
V1 O1 1.9939(18) 2_666
V1 O2 2.0427(16) 2_666
V1 O2 2.0427(16) .
V2 O5 1.9646(17) 2_656
V2 O5 1.9646(17) 1_455
V2 O4 1.9720(17) .
V2 O4 1.9720(17) 2_556
V2 O6W 2.0745(17) 2_556
V2 O6W 2.0745(17) .
P1 O7 1.495(2) .
P1 O1 1.5245(17) .
P1 O3 1.5263(18) 2_766
P1 H1P 1.27(3) .
P2 O4 1.5138(17) .
P2 O5 1.5171(17) .
P2 O2 1.5238(18) .
P2 H2P 1.373(10) .
O3 P1 1.5263(18) 2_766
O5 V2 1.9646(17) 1_655
O6W H6B 0.844(10) .
O6W H6A 0.838(10) .
N C2 1.466(7) .
N C1 1.484(6) .
N H0A 0.9 .
N H0B 0.9 .
C1 C3 1.321(11) .
C1 C2 1.515(5) 2_667
C1 H1 0.98 .
C2 C1 1.515(5) 2_667
C2 H2A 0.97 .
C2 H2B 0.97 .
C3 H3A 0.96 .
C3 H3B 0.96 .
C3 H3C 0.96 .
